data_7126444
loop_
_publ_author_name
'Wang, Jian-Xin'
'Yu, Yi-Shuai'
'Niu, Li-Ya'
'Zou, Bo'
'Wang, Kai'
'Yang, Qing-Zheng'

_publ_section_title
;
 A difluoroboron \b-diketonate based thermometer with
 temperature-dependent emission wavelength.
;
_journal_issue 46
_journal_name_full 'Chemical communications (Cambridge, England)'
_journal_page_first 6269
_journal_page_last 6272
_journal_paper_doi 10.1039/d0cc01505a
_journal_volume 56
_journal_year 2020
_chemical_formula_moiety 'C17 H15 B F2 O3'
_chemical_formula_sum 'C17 H15 B F2 O3'
_chemical_formula_weight 316.10
_space_group_crystal_system monoclinic
_space_group_IT_number 14
_space_group_name_Hall '-P 2ybc'
_space_group_name_H-M_alt 'P 1 21/c 1'
_atom_sites_solution_hydrogens geom
_atom_sites_solution_primary direct
_audit_creation_date 2019-10-18
_audit_creation_method
;
Olex2 1.2
(compiled 2018.05.29 svn.r3508 for OlexSys, GUI svn.r5506)
;
_audit_update_record
;
2020-01-13 deposited with the CCDC.	2020-04-22 downloaded from the CCDC.
;
_cell_angle_alpha 90
_cell_angle_beta 103.133(4)
_cell_angle_gamma 90
_cell_formula_units_Z 4
_cell_length_a 7.7481(4)
_cell_length_b 19.1442(7)
_cell_length_c 10.2334(4)
_cell_measurement_reflns_used 6493
_cell_measurement_temperature 199.98(10)
_cell_measurement_theta_max 29.9670
_cell_measurement_theta_min 2.6730
_cell_volume 1478.23(11)
_computing_cell_refinement 'CrysAlisPro 1.171.39.29a (Rigaku OD, 2015)'
_computing_data_collection 'CrysAlisPro 1.171.39.29a (Rigaku OD, 2015)'
_computing_data_reduction 'CrysAlisPro 1.171.39.29a (Rigaku OD, 2015)'
_computing_molecular_graphics 'Olex2 (Dolomanov et al., 2009)'
_computing_publication_material 'Olex2 (Dolomanov et al., 2009)'
_computing_structure_refinement 'ShelXL (Sheldrick, 2015)'
_computing_structure_solution 'ShelXS (Sheldrick, 2008)'
_diffrn_ambient_environment N~2~
_diffrn_ambient_temperature 199.98(10)
_diffrn_detector 'CCD plate'
_diffrn_detector_type HyPix
_diffrn_measured_fraction_theta_full 0.998
_diffrn_measured_fraction_theta_max 0.851
_diffrn_measurement_details
;
List of Runs (angles in degrees, time in seconds):

  # Type    Start    End  Width  t~exp~   \w     \q     \k     \f   Frames
#--------------------------------------------------------------------------
  1  \w    -26.00  58.00   0.50    1.07    --   17.58 -95.00-101.00  168
  2  \w      4.00  30.00   0.50    1.07    --  -18.36 -99.00   0.00   52
  3  \w    -18.00  30.00   0.50    1.07    --  -18.36 -99.00  90.00   96
  4  \w    -24.00  42.00   0.50    1.07    --  -18.36  19.00 120.00  132
  5  \w    -60.00  30.00   0.50    1.07    --  -18.36  95.00   8.00  180
  6  \w     48.00  77.00   0.50    1.07    --   17.58 178.00-120.00   58
  7  \w    -67.00 -42.00   0.50    1.07    --  -18.36-178.00  60.00   50
  8  \w   -104.00 -71.00   0.50    1.07    --  -18.36-178.00  60.00   66
;
_diffrn_measurement_device 'four-circle diffractometer'
_diffrn_measurement_device_type 'XtaLAB Synergy R, DW system, HyPix'
_diffrn_measurement_method '\w scans'
_diffrn_orient_matrix_type 'CrysAlisPro convention (1999,Acta A55,543-557)'
_diffrn_orient_matrix_UB_11 0.0711410000
_diffrn_orient_matrix_UB_12 0.0237632000
_diffrn_orient_matrix_UB_13 0.0213256000
_diffrn_orient_matrix_UB_21 0.0450656000
_diffrn_orient_matrix_UB_22 -0.0251622000
_diffrn_orient_matrix_UB_23 0.0462673000
_diffrn_orient_matrix_UB_31 0.0418454000
_diffrn_orient_matrix_UB_32 -0.0132165000
_diffrn_orient_matrix_UB_33 -0.0496846000
_diffrn_radiation_monochromator mirror
_diffrn_radiation_probe x-ray
_diffrn_radiation_type MoK\a
_diffrn_radiation_wavelength 0.71073
_diffrn_reflns_av_R_equivalents 0.0269
_diffrn_reflns_av_unetI/netI 0.0295
_diffrn_reflns_Laue_measured_fraction_full 0.998
_diffrn_reflns_Laue_measured_fraction_max 0.851
_diffrn_reflns_limit_h_max 10
_diffrn_reflns_limit_h_min -9
_diffrn_reflns_limit_k_max 26
_diffrn_reflns_limit_k_min -26
_diffrn_reflns_limit_l_max 14
_diffrn_reflns_limit_l_min -13
_diffrn_reflns_number 13362
_diffrn_reflns_point_group_measured_fraction_full 0.998
_diffrn_reflns_point_group_measured_fraction_max 0.851
_diffrn_reflns_theta_full 25.242
_diffrn_reflns_theta_max 30.653
_diffrn_reflns_theta_min 2.304
_diffrn_source 'fine-focus sealed X-ray tube'
_diffrn_source_type 'Enhance (Mo) X-ray Source'
_exptl_absorpt_coefficient_mu 0.111
_exptl_absorpt_correction_T_max 1.00000
_exptl_absorpt_correction_T_min 0.91406
_exptl_absorpt_correction_type multi-scan
_exptl_absorpt_process_details
;
CrysAlisPro 1.171.39.29a (Rigaku Oxford Diffraction, 2015)
Empirical absorption correction using spherical harmonics,
 implemented in SCALE3 ABSPACK scaling algorithm.
;
_exptl_crystal_colour yellow
_exptl_crystal_density_diffrn 1.420
_exptl_crystal_description block
_exptl_crystal_F_000 656
_exptl_crystal_size_max 0.28
_exptl_crystal_size_mid 0.24
_exptl_crystal_size_min 0.11
_refine_diff_density_max 0.239
_refine_diff_density_min -0.232
_refine_diff_density_rms 0.044
_refine_ls_extinction_method none
_refine_ls_goodness_of_fit_ref 1.070
_refine_ls_hydrogen_treatment constr
_refine_ls_matrix_type full
_refine_ls_number_parameters 210
_refine_ls_number_reflns 3886
_refine_ls_number_restraints 0
_refine_ls_restrained_S_all 1.070
_refine_ls_R_factor_all 0.0612
_refine_ls_R_factor_gt 0.0446
_refine_ls_shift/su_max 0.000
_refine_ls_shift/su_mean 0.000
_refine_ls_structure_factor_coef Fsqd
_refine_ls_weighting_details 'w=1/[\s^2^(Fo^2^)+(0.0509P)^2^+0.3605P] where P=(Fo^2^+2Fc^2^)/3'
_refine_ls_weighting_scheme calc
_refine_ls_wR_factor_gt 0.1124
_refine_ls_wR_factor_ref 0.1211
_reflns_Friedel_coverage 0.000
_reflns_number_gt 2906
_reflns_number_total 3886
_reflns_threshold_expression 'I > 2\s(I)'
_cod_data_source_file d0cc01505a2.cif
_cod_data_source_block 200k_CCDC1
_cod_depositor_comments 'Adding full bibliography for 7126433--7126447.cif.'
_cod_database_code 7126444
_shelx_shelxl_version_number 2018/3
_shelx_space_group_comment
;
The symmetry employed for this shelxl refinement is uniquely defined
by the following loop, which should always be used as a source of
symmetry information in preference to the above space-group names.
They are only intended as comments.
;
_shelx_estimated_absorpt_t_max 0.988
_shelx_estimated_absorpt_t_min 0.969
_reflns_odcompleteness_completeness 99.69
_reflns_odcompleteness_iscentric 1
_reflns_odcompleteness_theta 27.42
_olex2_refinement_description
;
1. Fixed Uiso
 At 1.2 times of:
  All C(H) groups
 At 1.5 times of:
  All C(H,H,H) groups
2.a Aromatic/amide H refined with riding coordinates:
 C3(H3), C4(H4), C5(H5), C7(H7), C9(H9), C12(H12), C13(H13), C15(H15), C16(H16)
2.b Idealised Me refined as rotating group:
 C1(H1A,H1B,H1C), C17(H17A,H17B,H17C)
;
_olex2_submission_special_instructions 'No special instructions were received'
_oxdiff_exptl_absorpt_empirical_details
;
Empirical correction (ABSPACK) includes:
- Absorption correction using spherical harmonics
- Frame scaling
;
_oxdiff_exptl_absorpt_empirical_full_max 1.156
_oxdiff_exptl_absorpt_empirical_full_min 0.876

loop_
_space_group_symop_operation_xyz
'x, y, z'
'-x, y+1/2, -z+1/2'
'-x, -y, -z'
'x, -y-1/2, z-1/2'

loop_
_atom_site_label
_atom_site_type_symbol
_atom_site_fract_x
_atom_site_fract_y
_atom_site_fract_z
_atom_site_U_iso_or_equiv
_atom_site_adp_type
_atom_site_occupancy
_atom_site_site_symmetry_order
_atom_site_calc_flag
_atom_site_refinement_flags_posn
_atom_site_refinement_flags_adp
_atom_site_refinement_flags_occupancy
_atom_site_disorder_assembly
_atom_site_disorder_group
F1 F 0.24685(13) 0.70108(4) 0.33890(9) 0.0483(3) Uani 1 1 d . . . . .
F2 F 0.48743(13) 0.63627(5) 0.32626(9) 0.0477(3) Uani 1 1 d . . . . .
O1 O 0.41600(14) 0.65181(5) 0.53274(10) 0.0353(3) Uani 1 1 d . . . . .
O2 O 0.23296(14) 0.58123(5) 0.35543(9) 0.0353(2) Uani 1 1 d . . . . .
O3 O -0.11670(14) 0.41138(5) 0.06249(10) 0.0402(3) Uani 1 1 d . . . . .
C1 C -0.2098(2) 0.35131(9) -0.00017(16) 0.0442(4) Uani 1 1 d . . . . .
H1A H -0.259669 0.361284 -0.095181 0.066 Uiso 1 1 calc GR . . . .
H1B H -0.305697 0.339690 0.044116 0.066 Uiso 1 1 calc GR . . . .
H1C H -0.127741 0.311762 0.007580 0.066 Uiso 1 1 calc GR . . . .
C2 C -0.04157(18) 0.40735(7) 0.19648(14) 0.0298(3) Uani 1 1 d . . . . .
C3 C -0.05526(19) 0.35023(7) 0.27744(15) 0.0317(3) Uani 1 1 d . . . . .
H3 H -0.120273 0.310038 0.240448 0.038 Uiso 1 1 calc R . . . .
C4 C 0.0271(2) 0.35253(7) 0.41300(15) 0.0329(3) Uani 1 1 d . . . . .
H4 H 0.016891 0.313672 0.468495 0.039 Uiso 1 1 calc R . . . .
C5 C 0.12368(18) 0.41031(7) 0.46871(14) 0.0303(3) Uani 1 1 d . . . . .
H5 H 0.180037 0.410949 0.561411 0.036 Uiso 1 1 calc R . . . .
C6 C 0.13757(17) 0.46778(7) 0.38728(13) 0.0261(3) Uani 1 1 d . . . . .
C7 C 0.05361(18) 0.46632(7) 0.25119(14) 0.0289(3) Uani 1 1 d . . . . .
H7 H 0.061373 0.505518 0.195899 0.035 Uiso 1 1 calc R . . . .
C8 C 0.24141(17) 0.53002(7) 0.44082(13) 0.0255(3) Uani 1 1 d . . . . .
C9 C 0.34049(18) 0.53632(7) 0.57122(13) 0.0280(3) Uani 1 1 d . . . . .
H9 H 0.351386 0.497690 0.630820 0.034 Uiso 1 1 calc R . . . .
C10 C 0.42413(17) 0.59921(7) 0.61501(13) 0.0260(3) Uani 1 1 d . . . . .
C11 C 0.52127(17) 0.61276(7) 0.75326(13) 0.0271(3) Uani 1 1 d . . . . .
C12 C 0.57003(19) 0.68116(7) 0.79289(14) 0.0326(3) Uani 1 1 d . . . . .
H12 H 0.539481 0.718294 0.730320 0.039 Uiso 1 1 calc R . . . .
C13 C 0.6628(2) 0.69527(8) 0.92302(14) 0.0350(3) Uani 1 1 d . . . . .
H13 H 0.692641 0.742178 0.948944 0.042 Uiso 1 1 calc R . . . .
C14 C 0.71273(19) 0.64182(8) 1.01608(14) 0.0319(3) Uani 1 1 d . . . . .
C15 C 0.6651(2) 0.57350(8) 0.97555(14) 0.0339(3) Uani 1 1 d . . . . .
H15 H 0.698866 0.536268 1.037447 0.041 Uiso 1 1 calc R . . . .
C16 C 0.56968(19) 0.55904(7) 0.84699(14) 0.0321(3) Uani 1 1 d . . . . .
H16 H 0.536780 0.512246 0.822170 0.038 Uiso 1 1 calc R . . . .
C17 C 0.8142(2) 0.65718(9) 1.15725(15) 0.0413(4) Uani 1 1 d . . . . .
H17A H 0.871220 0.703007 1.159753 0.062 Uiso 1 1 calc GR . . . .
H17B H 0.904803 0.621204 1.186108 0.062 Uiso 1 1 calc GR . . . .
H17C H 0.732440 0.657319 1.217606 0.062 Uiso 1 1 calc GR . . . .
B1 B 0.3466(2) 0.64410(8) 0.38650(16) 0.0306(3) Uani 1 1 d . . . . .

loop_
_atom_site_aniso_label
_atom_site_aniso_U_11
_atom_site_aniso_U_22
_atom_site_aniso_U_33
_atom_site_aniso_U_23
_atom_site_aniso_U_13
_atom_site_aniso_U_12
F1 0.0560(6) 0.0307(5) 0.0466(6) 0.0021(4) -0.0126(4) 0.0039(4)
F2 0.0410(6) 0.0652(6) 0.0374(5) -0.0026(4) 0.0097(4) -0.0098(4)
O1 0.0460(6) 0.0298(5) 0.0258(5) 0.0030(4) -0.0005(4) -0.0095(4)
O2 0.0444(6) 0.0311(5) 0.0264(5) 0.0030(4) -0.0006(4) -0.0087(4)
O3 0.0478(7) 0.0389(6) 0.0281(5) -0.0025(4) -0.0033(5) -0.0077(5)
C1 0.0484(10) 0.0478(9) 0.0332(8) -0.0119(7) 0.0027(7) -0.0131(7)
C2 0.0281(7) 0.0309(7) 0.0285(7) -0.0037(5) 0.0028(5) 0.0008(5)
C3 0.0308(8) 0.0254(6) 0.0378(8) -0.0046(5) 0.0054(6) -0.0011(5)
C4 0.0362(8) 0.0258(7) 0.0358(8) 0.0033(5) 0.0062(6) -0.0001(5)
C5 0.0314(7) 0.0297(7) 0.0283(7) 0.0000(5) 0.0037(5) 0.0013(5)
C6 0.0246(7) 0.0264(6) 0.0272(7) -0.0028(5) 0.0060(5) 0.0018(5)
C7 0.0304(7) 0.0275(7) 0.0281(7) 0.0000(5) 0.0050(5) -0.0002(5)
C8 0.0243(6) 0.0253(6) 0.0272(7) -0.0004(5) 0.0069(5) 0.0026(5)
C9 0.0303(7) 0.0260(6) 0.0260(7) 0.0010(5) 0.0030(5) 0.0007(5)
C10 0.0242(7) 0.0280(6) 0.0254(6) 0.0005(5) 0.0046(5) 0.0023(5)
C11 0.0247(7) 0.0310(7) 0.0248(6) -0.0007(5) 0.0041(5) 0.0001(5)
C12 0.0352(8) 0.0303(7) 0.0292(7) 0.0015(5) 0.0008(6) -0.0026(5)
C13 0.0359(8) 0.0342(7) 0.0318(7) -0.0032(6) 0.0012(6) -0.0057(6)
C14 0.0259(7) 0.0438(8) 0.0254(7) -0.0009(6) 0.0043(5) -0.0021(5)
C15 0.0349(8) 0.0378(8) 0.0276(7) 0.0055(6) 0.0041(6) 0.0016(6)
C16 0.0353(8) 0.0297(7) 0.0301(7) 0.0001(5) 0.0051(6) -0.0008(5)
C17 0.0394(9) 0.0537(10) 0.0275(8) -0.0004(6) 0.0011(6) -0.0037(7)
B1 0.0344(9) 0.0284(8) 0.0261(8) 0.0027(6) 0.0006(6) -0.0036(6)

loop_
_atom_type_symbol
_atom_type_description
_atom_type_scat_dispersion_real
_atom_type_scat_dispersion_imag
_atom_type_scat_source
C C 0.0033 0.0016 'International Tables Vol C Tables 4.2.6.8 and 6.1.1.4'
H H 0.0000 0.0000 'International Tables Vol C Tables 4.2.6.8 and 6.1.1.4'
B B 0.0013 0.0007 'International Tables Vol C Tables 4.2.6.8 and 6.1.1.4'
F F 0.0171 0.0103 'International Tables Vol C Tables 4.2.6.8 and 6.1.1.4'
O O 0.0106 0.0060 'International Tables Vol C Tables 4.2.6.8 and 6.1.1.4'

loop_
_geom_angle_atom_site_label_1
_geom_angle_atom_site_label_2
_geom_angle_atom_site_label_3
_geom_angle
_geom_angle_site_symmetry_1
_geom_angle_site_symmetry_3
_geom_angle_publ_flag
C10 O1 B1 121.96(11) . . ?
C8 O2 B1 121.96(11) . . ?
C2 O3 C1 117.51(11) . . ?
O3 C1 H1A 109.5 . . ?
O3 C1 H1B 109.5 . . ?
O3 C1 H1C 109.5 . . ?
H1A C1 H1B 109.5 . . ?
H1A C1 H1C 109.5 . . ?
H1B C1 H1C 109.5 . . ?
O3 C2 C3 124.76(12) . . ?
O3 C2 C7 115.07(12) . . ?
C3 C2 C7 120.16(12) . . ?
C2 C3 H3 120.3 . . ?
C4 C3 C2 119.34(12) . . ?
C4 C3 H3 120.3 . . ?
C3 C4 H4 119.4 . . ?
C5 C4 C3 121.28(13) . . ?
C5 C4 H4 119.4 . . ?
C4 C5 H5 120.3 . . ?
C4 C5 C6 119.40(13) . . ?
C6 C5 H5 120.3 . . ?
C5 C6 C8 121.63(12) . . ?
C7 C6 C5 119.77(12) . . ?
C7 C6 C8 118.60(12) . . ?
C2 C7 C6 120.04(12) . . ?
C2 C7 H7 120.0 . . ?
C6 C7 H7 120.0 . . ?
O2 C8 C6 114.76(11) . . ?
O2 C8 C9 120.80(12) . . ?
C9 C8 C6 124.43(12) . . ?
C8 C9 H9 120.0 . . ?
C8 C9 C10 120.06(12) . . ?
C10 C9 H9 120.0 . . ?
O1 C10 C9 120.60(12) . . ?
O1 C10 C11 115.14(11) . . ?
C9 C10 C11 124.24(12) . . ?
C12 C11 C10 119.43(12) . . ?
C12 C11 C16 118.53(12) . . ?
C16 C11 C10 122.03(12) . . ?
C11 C12 H12 119.7 . . ?
C13 C12 C11 120.50(13) . . ?
C13 C12 H12 119.7 . . ?
C12 C13 H13 119.5 . . ?
C12 C13 C14 121.08(13) . . ?
C14 C13 H13 119.5 . . ?
C13 C14 C15 118.16(13) . . ?
C13 C14 C17 121.03(13) . . ?
C15 C14 C17 120.81(13) . . ?
C14 C15 H15 119.4 . . ?
C16 C15 C14 121.22(13) . . ?
C16 C15 H15 119.4 . . ?
C11 C16 H16 119.8 . . ?
C15 C16 C11 120.49(13) . . ?
C15 C16 H16 119.8 . . ?
C14 C17 H17A 109.5 . . ?
C14 C17 H17B 109.5 . . ?
C14 C17 H17C 109.5 . . ?
H17A C17 H17B 109.5 . . ?
H17A C17 H17C 109.5 . . ?
H17B C17 H17C 109.5 . . ?
F1 B1 F2 111.72(12) . . ?
F1 B1 O1 109.17(12) . . ?
F1 B1 O2 108.20(12) . . ?
F2 B1 O1 108.74(12) . . ?
F2 B1 O2 107.94(12) . . ?
O1 B1 O2 111.09(11) . . ?

loop_
_geom_bond_atom_site_label_1
_geom_bond_atom_site_label_2
_geom_bond_distance
_geom_bond_site_symmetry_2
_geom_bond_publ_flag
F1 B1 1.3616(17) . ?
F2 B1 1.378(2) . ?
O1 C10 1.3049(16) . ?
O1 B1 1.4781(18) . ?
O2 C8 1.3050(15) . ?
O2 B1 1.4827(18) . ?
O3 C1 1.4296(17) . ?
O3 C2 1.3645(16) . ?
C1 H1A 0.9800 . ?
C1 H1B 0.9800 . ?
C1 H1C 0.9800 . ?
C2 C3 1.390(2) . ?
C2 C7 1.3942(18) . ?
C3 H3 0.9500 . ?
C3 C4 1.390(2) . ?
C4 H4 0.9500 . ?
C4 C5 1.3838(19) . ?
C5 H5 0.9500 . ?
C5 C6 1.3990(18) . ?
C6 C7 1.3971(18) . ?
C6 C8 1.4720(17) . ?
C7 H7 0.9500 . ?
C8 C9 1.3854(18) . ?
C9 H9 0.9500 . ?
C9 C10 1.3923(18) . ?
C10 C11 1.4668(18) . ?
C11 C12 1.3972(19) . ?
C11 C16 1.3983(19) . ?
C12 H12 0.9500 . ?
C12 C13 1.3885(19) . ?
C13 H13 0.9500 . ?
C13 C14 1.391(2) . ?
C14 C15 1.396(2) . ?
C14 C17 1.5085(19) . ?
C15 H15 0.9500 . ?
C15 C16 1.383(2) . ?
C16 H16 0.9500 . ?
C17 H17A 0.9800 . ?
C17 H17B 0.9800 . ?
C17 H17C 0.9800 . ?

loop_
_geom_torsion_atom_site_label_1
_geom_torsion_atom_site_label_2
_geom_torsion_atom_site_label_3
_geom_torsion_atom_site_label_4
_geom_torsion
_geom_torsion_site_symmetry_1
_geom_torsion_site_symmetry_2
_geom_torsion_site_symmetry_3
_geom_torsion_site_symmetry_4
_geom_torsion_publ_flag
O1 C10 C11 C12 10.82(19) . . . . ?
O1 C10 C11 C16 -168.13(13) . . . . ?
O2 C8 C9 C10 3.8(2) . . . . ?
O3 C2 C3 C4 -179.83(13) . . . . ?
O3 C2 C7 C6 -179.42(12) . . . . ?
C1 O3 C2 C3 -2.8(2) . . . . ?
C1 O3 C2 C7 177.48(13) . . . . ?
C2 C3 C4 C5 -0.5(2) . . . . ?
C3 C2 C7 C6 0.9(2) . . . . ?
C3 C4 C5 C6 0.5(2) . . . . ?
C4 C5 C6 C7 0.2(2) . . . . ?
C4 C5 C6 C8 -178.83(13) . . . . ?
C5 C6 C7 C2 -0.9(2) . . . . ?
C5 C6 C8 O2 -175.75(12) . . . . ?
C5 C6 C8 C9 3.5(2) . . . . ?
C6 C8 C9 C10 -175.45(12) . . . . ?
C7 C2 C3 C4 -0.1(2) . . . . ?
C7 C6 C8 O2 5.20(18) . . . . ?
C7 C6 C8 C9 -175.52(12) . . . . ?
C8 O2 B1 F1 -139.64(13) . . . . ?
C8 O2 B1 F2 99.30(14) . . . . ?
C8 O2 B1 O1 -19.82(19) . . . . ?
C8 C6 C7 C2 178.17(12) . . . . ?
C8 C9 C10 O1 -2.7(2) . . . . ?
C8 C9 C10 C11 175.49(12) . . . . ?
C9 C10 C11 C12 -167.45(13) . . . . ?
C9 C10 C11 C16 13.6(2) . . . . ?
C10 O1 B1 F1 140.18(13) . . . . ?
C10 O1 B1 F2 -97.70(15) . . . . ?
C10 O1 B1 O2 20.95(19) . . . . ?
C10 C11 C12 C13 -179.69(13) . . . . ?
C10 C11 C16 C15 178.38(13) . . . . ?
C11 C12 C13 C14 1.4(2) . . . . ?
C12 C11 C16 C15 -0.6(2) . . . . ?
C12 C13 C14 C15 -0.8(2) . . . . ?
C12 C13 C14 C17 179.73(14) . . . . ?
C13 C14 C15 C16 -0.5(2) . . . . ?
C14 C15 C16 C11 1.2(2) . . . . ?
C16 C11 C12 C13 -0.7(2) . . . . ?
C17 C14 C15 C16 178.97(14) . . . . ?
B1 O1 C10 C9 -10.9(2) . . . . ?
B1 O1 C10 C11 170.81(12) . . . . ?
B1 O2 C8 C6 -172.05(12) . . . . ?
B1 O2 C8 C9 8.6(2) . . . . ?
